data_4305519
loop_
_publ_author_name
'Jeffery A. Driscoll'
'Paul H. Keyes'
'Mary Jane Heeg'
'Paul A. Heiney'
'Claudio N. Verani'

_publ_contact_author 'Claudio N. Verani'
_publ_contact_author_address
; Department of Chemistry
Wayne State University
5101 Cass Ave.
Detroit, Michigan 48202
U.S.A.
;
_publ_contact_author_email cnverani@chem.wayne.edu
_publ_contact_author_phone '313 577 1076'
_publ_section_title
;
Influence of the Apical Ligand in the Thermotropic Mesomorphism of Cationic
Copper-Based Surfactants
;
_journal_name_full 'Inorganic Chemistry'
_journal_page_first 7225
_journal_page_last 7232
_journal_paper_doi 10.1021/ic8005162
_journal_volume 47
_journal_year 2008
_chemical_formula_sum 'C40 H72 Cu N6 O6'
_chemical_formula_weight 796.58
_chemical_name_systematic
; 
 ? 
;
_space_group_IT_number 2
_symmetry_cell_setting triclinic
_symmetry_space_group_name_Hall '-P 1'
_symmetry_space_group_name_H-M 'P -1'
_atom_sites_solution_hydrogens geom
_atom_sites_solution_primary direct
_atom_sites_solution_secondary difmap
_audit_creation_method SHELXL-97
_cell_angle_alpha 79.7670(10)
_cell_angle_beta 78.7590(10)
_cell_angle_gamma 69.3760(10)
_cell_formula_units_Z 2
_cell_length_a 9.5722(2)
_cell_length_b 11.6249(3)
_cell_length_c 21.4333(5)
_cell_measurement_reflns_used 7486
_cell_measurement_temperature 100(2)
_cell_measurement_theta_max 26.1
_cell_measurement_theta_min 2.3
_cell_volume 2173.85(9)
_computing_cell_refinement 'Bruker APEX2'
_computing_data_collection 'Bruker APEX2'
_computing_data_reduction 'Bruker APEX2'
_computing_molecular_graphics SHELXTL-Plus
_computing_publication_material SHELXL-97
_computing_structure_refinement 'SHELXL-97 (Sheldrick, 1997)'
_computing_structure_solution 'SHELXS-97 (Sheldrick, 1990)'
_diffrn_ambient_temperature 100(2)
_diffrn_measured_fraction_theta_full 0.994
_diffrn_measured_fraction_theta_max 0.990
_diffrn_measurement_method 'Bruker APEX2'
_diffrn_radiation_monochromator graphite
_diffrn_radiation_source 'fine-focus sealed tube'
_diffrn_radiation_type MoK\a
_diffrn_radiation_wavelength 0.71073
_diffrn_reflns_av_R_equivalents 0.0704
_diffrn_reflns_av_sigmaI/netI 0.0638
_diffrn_reflns_limit_h_max 12
_diffrn_reflns_limit_h_min -12
_diffrn_reflns_limit_k_max 15
_diffrn_reflns_limit_k_min -15
_diffrn_reflns_limit_l_max 28
_diffrn_reflns_limit_l_min 0
_diffrn_reflns_number 58689
_diffrn_reflns_theta_full 28.30
_diffrn_reflns_theta_max 28.40
_diffrn_reflns_theta_min 1.89
_exptl_absorpt_coefficient_mu 0.552
_exptl_absorpt_correction_T_max 0.9572
_exptl_absorpt_correction_T_min 0.9120
_exptl_absorpt_correction_type multi-scan
_exptl_crystal_colour blue
_exptl_crystal_density_diffrn 1.217
_exptl_crystal_density_method 'not measured'
_exptl_crystal_description 'flat rod'
_exptl_crystal_F_000 862
_exptl_crystal_size_max 0.17
_exptl_crystal_size_mid 0.16
_exptl_crystal_size_min 0.08
_refine_diff_density_max 0.503
_refine_diff_density_min -0.511
_refine_diff_density_rms 0.067
_refine_ls_extinction_method none
_refine_ls_goodness_of_fit_ref 1.043
_refine_ls_hydrogen_treatment mixed
_refine_ls_matrix_type full
_refine_ls_number_parameters 488
_refine_ls_number_reflns 10814
_refine_ls_number_restraints 0
_refine_ls_restrained_S_all 1.043
_refine_ls_R_factor_all 0.0728
_refine_ls_R_factor_gt 0.0452
_refine_ls_shift/su_max 0.001
_refine_ls_shift/su_mean 0.000
_refine_ls_structure_factor_coef Fsqd
_refine_ls_weighting_details 'calc w=1/[\s^2^(Fo^2^)+(0.0470P)^2^+0.0000P] where P=(Fo^2^+2Fc^2^)/3'
_refine_ls_weighting_scheme calc
_refine_ls_wR_factor_gt 0.0936
_refine_ls_wR_factor_ref 0.1018
_reflns_number_gt 7831
_reflns_number_total 10814
_reflns_threshold_expression >2sigma(I)
_cod_data_source_file ic8005162-file001_1.cif
_cod_data_source_block rnit
_cod_depositor_comments
;
The following automatic conversions were performed:
'_exptl_absorpt_correction_type' value 'Multi-scan' changed to
'multi-scan' according to
'/home/saulius/struct/CIF-dictionaries/cif_core.dic' dictionary named
'cif_core.dic' version 2.4.1 from 2010-06-29.

Automatic conversion script
Id: cif_fix_enum 1527 2010-12-29 10:47:43Z saulius 
;
_cod_database_code 4305519

loop_
_symmetry_equiv_pos_as_xyz
'x, y, z'
'-x, -y, -z'

loop_
_atom_site_label
_atom_site_type_symbol
_atom_site_fract_x
_atom_site_fract_y
_atom_site_fract_z
_atom_site_U_iso_or_equiv
_atom_site_adp_type
_atom_site_occupancy
_atom_site_symmetry_multiplicity
_atom_site_calc_flag
_atom_site_refinement_flags
_atom_site_disorder_assembly
_atom_site_disorder_group
Cu1 Cu 0.66613(2) 0.85746(2) 0.602856(11) 0.01362(7) Uani 1 1 d . . .
N1 N 0.61350(17) 1.03526(14) 0.61628(7) 0.0143(3) Uani 1 1 d . . .
C1 C 0.4768(2) 1.12319(17) 0.62666(9) 0.0163(4) Uani 1 1 d . . .
H1 H 0.3891 1.0996 0.6328 0.020 Uiso 1 1 calc R . .
C2 C 0.4593(2) 1.24474(18) 0.62874(9) 0.0181(4) Uani 1 1 d . . .
H2 H 0.3615 1.3036 0.6369 0.022 Uiso 1 1 calc R . .
C3 C 0.5869(2) 1.28052(18) 0.61869(9) 0.0204(4) Uani 1 1 d . . .
H3 H 0.5778 1.3643 0.6197 0.024 Uiso 1 1 calc R . .
C4 C 0.7280(2) 1.19154(18) 0.60718(9) 0.0187(4) Uani 1 1 d . . .
H4 H 0.8169 1.2138 0.5997 0.022 Uiso 1 1 calc R . .
C5 C 0.7373(2) 1.07071(17) 0.60679(9) 0.0147(4) Uani 1 1 d . . .
C6 C 0.8850(2) 0.96794(17) 0.59575(9) 0.0166(4) Uani 1 1 d . . .
H6A H 0.9193 0.9650 0.5492 0.020 Uiso 1 1 calc R . .
H6B H 0.9627 0.9826 0.6147 0.020 Uiso 1 1 calc R . .
N2 N 0.86383(18) 0.84967(15) 0.62579(8) 0.0149(3) Uani 1 1 d . . .
C7 C 0.8692(2) 0.83226(18) 0.69570(9) 0.0182(4) Uani 1 1 d . . .
H7A H 0.7849 0.8987 0.7160 0.022 Uiso 1 1 calc R . .
H7B H 0.9648 0.8393 0.7029 0.022 Uiso 1 1 calc R . .
C8 C 0.8582(2) 0.70790(18) 0.72701(9) 0.0184(4) Uani 1 1 d . . .
H8A H 0.9333 0.6424 0.7025 0.022 Uiso 1 1 calc R . .
H8B H 0.7569 0.7058 0.7247 0.022 Uiso 1 1 calc R . .
C9 C 0.8847(2) 0.67910(18) 0.79676(9) 0.0213(4) Uani 1 1 d . . .
H9A H 0.9786 0.6937 0.8002 0.026 Uiso 1 1 calc R . .
H9B H 0.8002 0.7359 0.8228 0.026 Uiso 1 1 calc R . .
C10 C 0.8973(2) 0.54639(18) 0.82330(9) 0.0203(4) Uani 1 1 d . . .
H10A H 0.9771 0.4905 0.7951 0.024 Uiso 1 1 calc R . .
H10B H 0.8009 0.5340 0.8218 0.024 Uiso 1 1 calc R . .
C11 C 0.9332(2) 0.50916(19) 0.89163(9) 0.0220(4) Uani 1 1 d . . .
H11A H 1.0291 0.5220 0.8935 0.026 Uiso 1 1 calc R . .
H11B H 0.8527 0.5637 0.9202 0.026 Uiso 1 1 calc R . .
C12 C 0.9471(2) 0.37518(19) 0.91612(10) 0.0219(4) Uani 1 1 d . . .
H12A H 0.8500 0.3634 0.9153 0.026 Uiso 1 1 calc R . .
H12B H 1.0249 0.3212 0.8865 0.026 Uiso 1 1 calc R . .
C13 C 0.9880(2) 0.33375(19) 0.98324(10) 0.0227(4) Uani 1 1 d . . .
H13A H 0.9110 0.3883 1.0129 0.027 Uiso 1 1 calc R . .
H13B H 1.0859 0.3441 0.9840 0.027 Uiso 1 1 calc R . .
C14 C 0.9992(2) 0.20055(19) 1.00756(10) 0.0223(4) Uani 1 1 d . . .
H14A H 1.0767 0.1460 0.9781 0.027 Uiso 1 1 calc R . .
H14B H 0.9015 0.1901 1.0065 0.027 Uiso 1 1 calc R . .
C15 C 1.0391(2) 0.15854(19) 1.07523(10) 0.0229(4) Uani 1 1 d . . .
H15A H 1.1376 0.1677 1.0763 0.027 Uiso 1 1 calc R . .
H15B H 0.9625 0.2136 1.1047 0.027 Uiso 1 1 calc R . .
C16 C 1.0480(2) 0.02583(19) 1.09931(10) 0.0234(5) Uani 1 1 d . . .
H16A H 1.1261 -0.0293 1.0703 0.028 Uiso 1 1 calc R . .
H16B H 0.9501 0.0163 1.0974 0.028 Uiso 1 1 calc R . .
C17 C 1.0846(2) -0.01588(19) 1.16729(10) 0.0236(5) Uani 1 1 d . . .
H17A H 1.1816 -0.0051 1.1695 0.028 Uiso 1 1 calc R . .
H17B H 1.0055 0.0380 1.1965 0.028 Uiso 1 1 calc R . .
C18 C 1.0960(3) -0.1497(2) 1.19031(10) 0.0293(5) Uani 1 1 d . . .
H18A H 0.9986 -0.1601 1.1885 0.035 Uiso 1 1 calc R . .
H18B H 1.1743 -0.2034 1.1607 0.035 Uiso 1 1 calc R . .
C19 C 1.1342(3) -0.1925(2) 1.25789(10) 0.0316(5) Uani 1 1 d . . .
H19A H 1.0521 -0.1431 1.2880 0.038 Uiso 1 1 calc R . .
H19B H 1.2279 -0.1768 1.2607 0.038 Uiso 1 1 calc R . .
C20 C 1.1558(4) -0.3292(2) 1.27818(12) 0.0540(8) Uani 1 1 d . . .
H20A H 1.0600 -0.3437 1.2804 0.065 Uiso 1 1 calc R . .
H20B H 1.1894 -0.3537 1.3204 0.065 Uiso 1 1 calc R . .
H20C H 1.2319 -0.3784 1.2468 0.065 Uiso 1 1 calc R . .
N3 N 0.72022(17) 0.68536(14) 0.58058(7) 0.0144(3) Uani 1 1 d . . .
C21 C 0.8497(2) 0.58960(17) 0.58494(9) 0.0171(4) Uani 1 1 d . . .
H21 H 0.9228 0.5964 0.6070 0.021 Uiso 1 1 calc R . .
C22 C 0.8794(2) 0.48259(18) 0.55852(9) 0.0194(4) Uani 1 1 d . . .
H22 H 0.9699 0.4155 0.5637 0.023 Uiso 1 1 calc R . .
C23 C 0.7758(2) 0.47359(18) 0.52420(9) 0.0212(4) Uani 1 1 d . . .
H23 H 0.7957 0.4018 0.5041 0.025 Uiso 1 1 calc R . .
C24 C 0.6427(2) 0.57175(18) 0.51991(9) 0.0202(4) Uani 1 1 d . . .
H24 H 0.5698 0.5679 0.4967 0.024 Uiso 1 1 calc R . .
C25 C 0.6163(2) 0.67492(17) 0.54937(9) 0.0151(4) Uani 1 1 d . . .
C26 C 0.4734(2) 0.78442(17) 0.54835(9) 0.0167(4) Uani 1 1 d . . .
H26A H 0.4775 0.8378 0.5070 0.020 Uiso 1 1 calc R . .
H26B H 0.3856 0.7558 0.5531 0.020 Uiso 1 1 calc R . .
N4 N 0.45733(18) 0.85546(16) 0.60184(8) 0.0154(3) Uani 1 1 d . . .
C27 C 0.3938(2) 0.79683(18) 0.66324(9) 0.0193(4) Uani 1 1 d . . .
H27A H 0.4591 0.7096 0.6709 0.023 Uiso 1 1 calc R . .
H27B H 0.2926 0.7968 0.6591 0.023 Uiso 1 1 calc R . .
C28 C 0.3805(2) 0.86189(19) 0.72076(9) 0.0212(4) Uani 1 1 d . . .
H28A H 0.3096 0.9475 0.7148 0.025 Uiso 1 1 calc R . .
H28B H 0.4803 0.8666 0.7237 0.025 Uiso 1 1 calc R . .
C29 C 0.3245(2) 0.79394(19) 0.78319(10) 0.0237(5) Uani 1 1 d . . .
H29A H 0.2943 0.8492 0.8172 0.028 Uiso 1 1 calc R . .
H29B H 0.2332 0.7780 0.7772 0.028 Uiso 1 1 calc R . .
C30 C 0.4380(2) 0.6717(2) 0.80616(10) 0.0287(5) Uani 1 1 d . . .
H30A H 0.5270 0.6878 0.8149 0.034 Uiso 1 1 calc R . .
H30B H 0.4725 0.6176 0.7715 0.034 Uiso 1 1 calc R . .
C31 C 0.3748(2) 0.6040(2) 0.86633(10) 0.0289(5) Uani 1 1 d . . .
H31A H 0.2871 0.5867 0.8573 0.035 Uiso 1 1 calc R . .
H31B H 0.3383 0.6591 0.9006 0.035 Uiso 1 1 calc R . .
C32 C 0.4881(2) 0.4826(2) 0.89080(11) 0.0337(6) Uani 1 1 d . . .
H32A H 0.5280 0.4289 0.8559 0.040 Uiso 1 1 calc R . .
H32B H 0.5738 0.5003 0.9017 0.040 Uiso 1 1 calc R . .
C33 C 0.4229(2) 0.4124(2) 0.94926(11) 0.0326(5) Uani 1 1 d . . .
H33A H 0.3357 0.3964 0.9387 0.039 Uiso 1 1 calc R . .
H33B H 0.3854 0.4652 0.9845 0.039 Uiso 1 1 calc R . .
C34 C 0.5357(3) 0.2894(2) 0.97260(11) 0.0352(6) Uani 1 1 d . . .
H34A H 0.5750 0.2373 0.9370 0.042 Uiso 1 1 calc R . .
H34B H 0.6219 0.3056 0.9840 0.042 Uiso 1 1 calc R . .
C35 C 0.4700(3) 0.2176(2) 1.03023(11) 0.0350(6) Uani 1 1 d . . .
H35A H 0.3817 0.2039 1.0193 0.042 Uiso 1 1 calc R . .
H35B H 0.4337 0.2687 1.0662 0.042 Uiso 1 1 calc R . .
C36 C 0.5812(3) 0.0926(2) 1.05242(11) 0.0344(6) Uani 1 1 d . . .
H36A H 0.6185 0.0419 1.0163 0.041 Uiso 1 1 calc R . .
H36B H 0.6688 0.1063 1.0640 0.041 Uiso 1 1 calc R . .
C37 C 0.5140(3) 0.0205(2) 1.10955(11) 0.0347(6) Uani 1 1 d . . .
H37A H 0.4769 0.0712 1.1457 0.042 Uiso 1 1 calc R . .
H37B H 0.4261 0.0071 1.0980 0.042 Uiso 1 1 calc R . .
C38 C 0.6243(2) -0.1044(2) 1.13172(11) 0.0323(5) Uani 1 1 d . . .
H38A H 0.6651 -0.1536 1.0950 0.039 Uiso 1 1 calc R . .
H38B H 0.7099 -0.0907 1.1452 0.039 Uiso 1 1 calc R . .
C39 C 0.5553(3) -0.1788(2) 1.18671(11) 0.0349(6) Uani 1 1 d . . .
H39A H 0.4693 -0.1922 1.1734 0.042 Uiso 1 1 calc R . .
H39B H 0.5154 -0.1302 1.2236 0.042 Uiso 1 1 calc R . .
C40 C 0.6669(3) -0.3040(2) 1.20794(12) 0.0419(6) Uani 1 1 d . . .
H40A H 0.7115 -0.3508 1.1711 0.050 Uiso 1 1 calc R . .
H40B H 0.6142 -0.3504 1.2408 0.050 Uiso 1 1 calc R . .
H40C H 0.7468 -0.2913 1.2256 0.050 Uiso 1 1 calc R . .
H1N2 H 0.933(2) 0.7980(19) 0.6106(10) 0.017(6) Uiso 1 1 d . . .
H1N4 H 0.399(2) 0.922(2) 0.5932(10) 0.022(6) Uiso 1 1 d . . .
O1 O 0.70415(14) 0.92677(12) 0.49215(6) 0.0185(3) Uani 1 1 d . . .
O2 O 0.83633(15) 0.91419(14) 0.39728(6) 0.0235(3) Uani 1 1 d . . .
O3 O 0.93795(15) 0.80441(13) 0.48037(7) 0.0227(3) Uani 1 1 d . . .
N5 N 0.82819(17) 0.88021(15) 0.45618(8) 0.0166(3) Uani 1 1 d . . .
O4 O 1.16348(15) 0.68448(13) 0.59998(7) 0.0239(3) Uani 1 1 d . . .
O5 O 1.15977(15) 0.50268(13) 0.64602(8) 0.0293(4) Uani 1 1 d . . .
O6 O 1.36778(16) 0.54465(14) 0.62690(10) 0.0444(5) Uani 1 1 d . . .
N6 N 1.23052(18) 0.57648(15) 0.62491(8) 0.0210(4) Uani 1 1 d . . .

loop_
_atom_site_aniso_label
_atom_site_aniso_U_11
_atom_site_aniso_U_22
_atom_site_aniso_U_33
_atom_site_aniso_U_23
_atom_site_aniso_U_13
_atom_site_aniso_U_12
Cu1 0.01173(12) 0.01316(12) 0.01644(13) -0.00127(9) -0.00171(9) -0.00509(9)
N1 0.0129(8) 0.0149(8) 0.0150(8) -0.0002(6) -0.0024(6) -0.0051(6)
C1 0.0144(10) 0.0178(10) 0.0157(10) -0.0012(8) -0.0024(7) -0.0046(8)
C2 0.0163(10) 0.0168(10) 0.0184(10) -0.0016(8) -0.0025(8) -0.0024(8)
C3 0.0229(11) 0.0148(10) 0.0238(11) 0.0000(8) -0.0040(8) -0.0075(8)
C4 0.0185(10) 0.0194(10) 0.0201(11) -0.0015(8) -0.0017(8) -0.0093(8)
C5 0.0137(9) 0.0179(10) 0.0127(9) -0.0001(8) -0.0019(7) -0.0061(8)
C6 0.0143(10) 0.0156(9) 0.0205(10) -0.0007(8) -0.0006(8) -0.0072(8)
N2 0.0126(8) 0.0131(8) 0.0183(9) -0.0023(7) -0.0019(7) -0.0032(7)
C7 0.0188(10) 0.0197(10) 0.0170(10) -0.0020(8) -0.0043(8) -0.0065(8)
C8 0.0172(10) 0.0209(10) 0.0185(10) -0.0025(8) -0.0032(8) -0.0075(8)
C9 0.0239(11) 0.0216(11) 0.0188(11) -0.0011(8) -0.0046(8) -0.0079(9)
C10 0.0204(11) 0.0212(10) 0.0192(11) -0.0008(8) -0.0036(8) -0.0070(8)
C11 0.0218(11) 0.0259(11) 0.0184(11) -0.0014(9) -0.0043(8) -0.0076(9)
C12 0.0213(11) 0.0236(11) 0.0199(11) 0.0005(9) -0.0043(8) -0.0072(9)
C13 0.0229(11) 0.0251(11) 0.0203(11) 0.0002(9) -0.0046(8) -0.0087(9)
C14 0.0215(11) 0.0237(11) 0.0210(11) 0.0000(9) -0.0039(8) -0.0074(9)
C15 0.0238(11) 0.0241(11) 0.0199(11) 0.0008(9) -0.0036(8) -0.0083(9)
C16 0.0235(11) 0.0242(11) 0.0224(11) 0.0005(9) -0.0046(9) -0.0086(9)
C17 0.0238(11) 0.0243(11) 0.0209(11) -0.0003(9) -0.0031(9) -0.0070(9)
C18 0.0397(14) 0.0290(12) 0.0218(12) 0.0004(9) -0.0048(10) -0.0159(10)
C19 0.0455(15) 0.0319(13) 0.0220(12) 0.0028(10) -0.0070(10) -0.0202(11)
C20 0.107(3) 0.0413(16) 0.0302(15) 0.0122(12) -0.0238(15) -0.0457(17)
N3 0.0148(8) 0.0145(8) 0.0144(8) 0.0001(6) -0.0018(6) -0.0064(6)
C21 0.0150(10) 0.0176(10) 0.0168(10) 0.0001(8) -0.0012(8) -0.0046(8)
C22 0.0195(10) 0.0170(10) 0.0191(10) 0.0012(8) 0.0014(8) -0.0066(8)
C23 0.0301(12) 0.0186(10) 0.0167(10) -0.0036(8) 0.0037(8) -0.0131(9)
C24 0.0249(11) 0.0205(10) 0.0190(11) 0.0001(8) -0.0044(8) -0.0126(9)
C25 0.0166(10) 0.0160(9) 0.0136(10) 0.0015(7) -0.0012(7) -0.0086(8)
C26 0.0161(10) 0.0180(10) 0.0171(10) -0.0017(8) -0.0038(8) -0.0067(8)
N4 0.0133(8) 0.0147(9) 0.0175(9) -0.0007(7) -0.0028(7) -0.0040(7)
C27 0.0174(10) 0.0232(11) 0.0188(11) 0.0001(8) 0.0008(8) -0.0115(8)
C28 0.0203(11) 0.0208(10) 0.0201(11) 0.0009(8) -0.0009(8) -0.0066(8)
C29 0.0231(11) 0.0253(11) 0.0190(11) 0.0019(9) 0.0010(8) -0.0078(9)
C30 0.0208(11) 0.0346(13) 0.0241(12) 0.0071(10) -0.0003(9) -0.0077(10)
C31 0.0216(11) 0.0366(13) 0.0226(12) 0.0063(10) -0.0004(9) -0.0086(10)
C32 0.0247(12) 0.0382(14) 0.0281(13) 0.0121(10) -0.0001(10) -0.0077(10)
C33 0.0227(12) 0.0371(13) 0.0299(13) 0.0098(10) -0.0004(9) -0.0085(10)
C34 0.0268(13) 0.0403(14) 0.0308(13) 0.0124(11) -0.0021(10) -0.0106(11)
C35 0.0256(12) 0.0391(14) 0.0319(13) 0.0125(11) -0.0017(10) -0.0096(10)
C36 0.0250(12) 0.0376(14) 0.0313(13) 0.0118(11) -0.0014(10) -0.0079(10)
C37 0.0306(13) 0.0380(14) 0.0287(13) 0.0094(11) -0.0016(10) -0.0108(11)
C38 0.0249(12) 0.0342(13) 0.0298(13) 0.0065(10) -0.0019(10) -0.0060(10)
C39 0.0328(13) 0.0363(14) 0.0267(13) 0.0073(10) -0.0003(10) -0.0080(11)
C40 0.0477(16) 0.0359(14) 0.0309(14) 0.0052(11) -0.0009(12) -0.0070(12)
O1 0.0136(7) 0.0195(7) 0.0181(7) -0.0014(6) 0.0024(5) -0.0032(5)
O2 0.0205(8) 0.0372(9) 0.0134(7) -0.0002(6) -0.0012(6) -0.0123(7)
O3 0.0141(7) 0.0218(7) 0.0269(8) 0.0004(6) -0.0043(6) -0.0003(6)
N5 0.0157(8) 0.0167(8) 0.0201(9) -0.0016(7) -0.0019(7) -0.0091(7)
O4 0.0159(7) 0.0190(7) 0.0344(9) -0.0019(6) -0.0053(6) -0.0025(6)
O5 0.0178(8) 0.0243(8) 0.0448(10) 0.0015(7) -0.0012(7) -0.0102(6)
O6 0.0111(8) 0.0230(8) 0.0988(15) -0.0062(9) -0.0140(8) -0.0027(6)
N6 0.0154(9) 0.0194(9) 0.0282(10) -0.0093(8) -0.0023(7) -0.0031(7)

loop_
_atom_type_symbol
_atom_type_description
_atom_type_scat_dispersion_real
_atom_type_scat_dispersion_imag
_atom_type_scat_source
C C 0.0033 0.0016 'International Tables Vol C Tables 4.2.6.8 and 6.1.1.4'
H H 0.0000 0.0000 'International Tables Vol C Tables 4.2.6.8 and 6.1.1.4'
N N 0.0061 0.0033 'International Tables Vol C Tables 4.2.6.8 and 6.1.1.4'
O O 0.0106 0.0060 'International Tables Vol C Tables 4.2.6.8 and 6.1.1.4'
Cu Cu 0.3201 1.2651 'International Tables Vol C Tables 4.2.6.8 and 6.1.1.4'

loop_
_geom_angle_atom_site_label_1
_geom_angle_atom_site_label_2
_geom_angle_atom_site_label_3
_geom_angle
_geom_angle_site_symmetry_1
_geom_angle_site_symmetry_3
_geom_angle_publ_flag
N3 Cu1 N1 174.60(6) . . ?
N3 Cu1 N4 81.15(7) . . ?
N1 Cu1 N4 98.79(6) . . ?
N3 Cu1 N2 100.24(6) . . ?
N1 Cu1 N2 81.06(6) . . ?
N4 Cu1 N2 166.77(7) . . ?
N3 Cu1 O1 88.77(5) . . ?
N1 Cu1 O1 85.84(5) . . ?
N4 Cu1 O1 94.04(6) . . ?
N2 Cu1 O1 99.14(6) . . ?
C1 N1 C5 117.80(16) . . ?
C1 N1 Cu1 129.84(13) . . ?
C5 N1 Cu1 112.00(12) . . ?
N1 C1 C2 122.89(17) . . ?
C1 C2 C3 118.97(18) . . ?
C4 C3 C2 118.80(18) . . ?
C5 C4 C3 119.09(18) . . ?
N1 C5 C4 122.44(17) . . ?
N1 C5 C6 114.75(16) . . ?
C4 C5 C6 122.82(16) . . ?
N2 C6 C5 108.71(15) . . ?
C6 N2 C7 110.86(15) . . ?
C6 N2 Cu1 104.92(11) . . ?
C7 N2 Cu1 114.32(12) . . ?
N2 C7 C8 112.00(15) . . ?
C7 C8 C9 113.62(16) . . ?
C10 C9 C8 111.98(16) . . ?
C9 C10 C11 114.68(17) . . ?
C12 C11 C10 113.08(17) . . ?
C13 C12 C11 114.48(17) . . ?
C12 C13 C14 114.04(17) . . ?
C13 C14 C15 114.32(17) . . ?
C16 C15 C14 113.81(17) . . ?
C15 C16 C17 114.09(17) . . ?
C18 C17 C16 113.50(17) . . ?
C19 C18 C17 113.84(18) . . ?
C18 C19 C20 112.86(19) . . ?
C21 N3 C25 118.59(16) . . ?
C21 N3 Cu1 129.08(13) . . ?
C25 N3 Cu1 111.67(12) . . ?
N3 C21 C22 122.28(18) . . ?
C21 C22 C23 119.26(18) . . ?
C22 C23 C24 118.42(18) . . ?
C25 C24 C23 119.83(18) . . ?
N3 C25 C24 121.51(17) . . ?
N3 C25 C26 115.17(16) . . ?
C24 C25 C26 123.31(17) . . ?
N4 C26 C25 108.84(15) . . ?
C26 N4 C27 110.61(15) . . ?
C26 N4 Cu1 104.96(11) . . ?
C27 N4 Cu1 113.03(12) . . ?
N4 C27 C28 113.42(16) . . ?
C27 C28 C29 111.63(17) . . ?
C30 C29 C28 115.12(17) . . ?
C29 C30 C31 113.34(17) . . ?
C30 C31 C32 114.04(17) . . ?
C33 C32 C31 113.98(18) . . ?
C32 C33 C34 113.78(18) . . ?
C35 C34 C33 113.90(19) . . ?
C34 C35 C36 114.04(19) . . ?
C37 C36 C35 113.76(19) . . ?
C38 C37 C36 113.95(19) . . ?
C39 C38 C37 113.90(18) . . ?
C38 C39 C40 113.20(19) . . ?
N5 O1 Cu1 122.05(11) . . ?
O3 N5 O2 121.63(16) . . ?
O3 N5 O1 119.73(16) . . ?
O2 N5 O1 118.62(15) . . ?
O6 N6 O5 120.66(17) . . ?
O6 N6 O4 119.10(17) . . ?
O5 N6 O4 120.23(16) . . ?

loop_
_geom_bond_atom_site_label_1
_geom_bond_atom_site_label_2
_geom_bond_distance
_geom_bond_site_symmetry_2
_geom_bond_publ_flag
Cu1 N3 2.0029(15) . ?
Cu1 N1 2.0075(15) . ?
Cu1 N4 2.0113(16) . ?
Cu1 N2 2.0142(16) . ?
Cu1 O1 2.3670(13) . ?
N1 C1 1.353(2) . ?
N1 C5 1.355(2) . ?
C1 C2 1.371(3) . ?
C2 C3 1.391(3) . ?
C3 C4 1.390(3) . ?
C4 C5 1.377(3) . ?
C5 C6 1.504(2) . ?
C6 N2 1.475(2) . ?
N2 C7 1.485(2) . ?
C7 C8 1.512(3) . ?
C8 C9 1.524(3) . ?
C9 C10 1.517(3) . ?
C10 C11 1.522(3) . ?
C11 C12 1.520(3) . ?
C12 C13 1.515(3) . ?
C13 C14 1.516(3) . ?
C14 C15 1.523(3) . ?
C15 C16 1.515(3) . ?
C16 C17 1.520(3) . ?
C17 C18 1.518(3) . ?
C18 C19 1.517(3) . ?
C19 C20 1.523(3) . ?
N3 C21 1.349(2) . ?
N3 C25 1.351(2) . ?
C21 C22 1.374(3) . ?
C22 C23 1.385(3) . ?
C23 C24 1.385(3) . ?
C24 C25 1.376(3) . ?
C25 C26 1.506(3) . ?
C26 N4 1.483(2) . ?
N4 C27 1.492(2) . ?
C27 C28 1.520(3) . ?
C28 C29 1.532(3) . ?
C29 C30 1.521(3) . ?
C30 C31 1.523(3) . ?
C31 C32 1.524(3) . ?
C32 C33 1.522(3) . ?
C33 C34 1.526(3) . ?
C34 C35 1.523(3) . ?
C35 C36 1.528(3) . ?
C36 C37 1.524(3) . ?
C37 C38 1.523(3) . ?
C38 C39 1.520(3) . ?
C39 C40 1.526(3) . ?
O1 N5 1.2789(19) . ?
O2 N5 1.250(2) . ?
O3 N5 1.2438(19) . ?
O4 N6 1.265(2) . ?
O5 N6 1.246(2) . ?
O6 N6 1.240(2) . ?
